data_7201150
loop_
_publ_author_name
'Liu, Jian-Qiang'
'Wang, Yao-Yu'
'Liu, Ping'
'Dong, Zhe'
'Shi, Qi-Zhen'
'Batten, Stuart R.'

_publ_section_title
;
 Two coordination polymers displaying unusual threefold 1D\\rightarrow
 1D and threefold 2D\\rightarrow 3D interpenetration topologies
;
_journal_issue 7
_journal_name_full CrystEngComm
_journal_page_first 1207
_journal_paper_doi 10.1039/b905427h
_journal_volume 11
_journal_year 2009
_chemical_formula_moiety 'C47 H42 Co2 N2 O12, 2(C H4 O)'
_chemical_formula_sum 'C49 H50 Co2 N2 O14'
_chemical_formula_weight 1008.77
_chemical_name_systematic
;
?
;
_space_group_IT_number 14
_symmetry_cell_setting monoclinic
_symmetry_space_group_name_Hall '-P 2ybc'
_symmetry_space_group_name_H-M 'P 1 21/c 1'
_atom_sites_solution_hydrogens geom
_atom_sites_solution_primary direct
_atom_sites_solution_secondary difmap
_audit_creation_method SHELXL-97
_cell_angle_alpha 90.00
_cell_angle_beta 101.648(3)
_cell_angle_gamma 90.00
_cell_formula_units_Z 4
_cell_length_a 17.868(3)
_cell_length_b 19.035(4)
_cell_length_c 14.429(3)
_cell_measurement_reflns_used 3072
_cell_measurement_temperature 298(2)
_cell_measurement_theta_max 18.71
_cell_measurement_theta_min 2.33
_cell_volume 4806.5(16)
_computing_cell_refinement APEX2
_computing_data_collection 'APEX2 (Bruker, 2004)'
_computing_data_reduction APEX2
_computing_molecular_graphics APEX2
_computing_publication_material APEX2
_computing_structure_refinement 'SHELXL-97 (Sheldrick, 1997)'
_computing_structure_solution 'SHELXS-97 (Sheldrick, 1990)'
_diffrn_ambient_temperature 298(2)
_diffrn_measured_fraction_theta_full 0.999
_diffrn_measured_fraction_theta_max 0.999
_diffrn_measurement_device_type 'Bruker APEX SMART II'
_diffrn_measurement_method \w
_diffrn_radiation_monochromator graphite
_diffrn_radiation_source 'fine-focus sealed tube'
_diffrn_radiation_type MoK\a
_diffrn_radiation_wavelength 0.71073
_diffrn_reflns_av_R_equivalents 0.0796
_diffrn_reflns_av_sigmaI/netI 0.0760
_diffrn_reflns_limit_h_max 21
_diffrn_reflns_limit_h_min -21
_diffrn_reflns_limit_k_max 22
_diffrn_reflns_limit_k_min -23
_diffrn_reflns_limit_l_max 17
_diffrn_reflns_limit_l_min -17
_diffrn_reflns_number 36368
_diffrn_reflns_theta_full 25.50
_diffrn_reflns_theta_max 25.50
_diffrn_reflns_theta_min 2.29
_diffrn_standards_interval_time 0
_diffrn_standards_number 0
_exptl_absorpt_coefficient_mu 0.758
_exptl_absorpt_correction_T_max 0.9000
_exptl_absorpt_correction_T_min 0.7842
_exptl_absorpt_correction_type multi-scan
_exptl_absorpt_process_details SADABS
_exptl_crystal_colour pink
_exptl_crystal_density_diffrn 1.394
_exptl_crystal_density_method 'not measured'
_exptl_crystal_description block
_exptl_crystal_F_000 2096
_exptl_crystal_size_max 0.34
_exptl_crystal_size_mid 0.18
_exptl_crystal_size_min 0.14
_refine_diff_density_max 0.783
_refine_diff_density_min -0.622
_refine_diff_density_rms 0.073
_refine_ls_extinction_method none
_refine_ls_goodness_of_fit_ref 1.013
_refine_ls_hydrogen_treatment constr
_refine_ls_matrix_type full
_refine_ls_number_parameters 606
_refine_ls_number_reflns 8940
_refine_ls_number_restraints 2
_refine_ls_restrained_S_all 1.024
_refine_ls_R_factor_all 0.1426
_refine_ls_R_factor_gt 0.0661
_refine_ls_shift/su_max 0.000
_refine_ls_shift/su_mean 0.000
_refine_ls_structure_factor_coef Fsqd
_refine_ls_weighting_details 'calc w=1/[\s^2^(Fo^2^)+(0.1119P)^2^+2.0266P] where P=(Fo^2^+2Fc^2^)/3'
_refine_ls_weighting_scheme calc
_refine_ls_wR_factor_gt 0.1745
_refine_ls_wR_factor_ref 0.2272
_reflns_number_gt 4530
_reflns_number_total 8940
_reflns_threshold_expression >2sigma(I)
_cod_data_source_file b905427h.txt
_cod_data_source_block 2
_cod_depositor_comments
;
The following automatic conversions were performed:
'_symmetry_cell_setting' value 'Monoclinic' changed to 'monoclinic'
according to '/home/saulius/struct/CIF-dictionaries/cif_core.dic'
dictionary named 'cif_core.dic' version 2.4.1 from 2010-06-29.

Automatic conversion script
Id: cif_fix_enum 1527 2010-12-29 10:47:43Z saulius 
;
_cod_original_cell_volume 4806.8(16)
_cod_original_sg_symbol_H-M P2(1)/c
_cod_database_code 7201150

loop_
_symmetry_equiv_pos_as_xyz
'x, y, z'
'-x, y+1/2, -z+1/2'
'-x, -y, -z'
'x, -y-1/2, z-1/2'

loop_
_atom_site_label
_atom_site_type_symbol
_atom_site_fract_x
_atom_site_fract_y
_atom_site_fract_z
_atom_site_U_iso_or_equiv
_atom_site_adp_type
_atom_site_occupancy
_atom_site_symmetry_multiplicity
_atom_site_calc_flag
_atom_site_refinement_flags
_atom_site_disorder_assembly
_atom_site_disorder_group
Co1 Co 0.44530(4) 0.05603(4) 0.49236(5) 0.0530(3) Uani 1 1 d . . .
Co2 Co 0.94243(4) 0.54545(4) 0.00465(6) 0.0568(3) Uani 1 1 d . . .
O1 O 0.5407(2) 0.1086(2) 0.5520(3) 0.0586(10) Uani 1 1 d . . .
O2 O 0.6270(2) 0.0222(2) 0.5577(3) 0.0587(10) Uani 1 1 d . . .
O3 O 0.8435(3) 0.2866(2) 0.6510(3) 0.0759(12) Uani 1 1 d . . .
O4 O 0.9908(3) 0.3443(3) 0.5278(4) 0.1082(18) Uani 1 1 d . . .
O5 O 0.9498(3) 0.5053(2) 0.1361(3) 0.0704(12) Uani 1 1 d . . .
O6 O 1.0448(3) 0.4309(2) 0.1286(3) 0.0748(12) Uani 1 1 d . . .
O7 O 0.4372(2) 0.1051(2) 0.3645(3) 0.0707(12) Uani 1 1 d . . .
O8 O 0.5204(2) 0.0179(2) 0.3810(3) 0.0666(11) Uani 1 1 d . . .
O9 O 0.5360(3) 0.1324(3) -0.0292(3) 0.0868(14) Uani 1 1 d . . .
O10 O 0.6866(3) 0.1855(2) -0.1546(3) 0.0751(12) Uani 1 1 d . . .
O11 O 0.8627(2) 0.4735(2) -0.0503(3) 0.0723(12) Uani 1 1 d . . .
O12 O 0.9583(2) 0.3995(2) -0.0503(3) 0.0761(12) Uani 1 1 d . . .
O13 O 0.7709(11) 0.5991(9) 0.3078(9) 0.367(11) Uani 1 1 d D . .
H13 H 0.8144 0.5892 0.3020 0.551 Uiso 1 1 d R . .
O14 O 0.7809(5) 0.4871(5) 0.5937(9) 0.303(8) Uani 1 1 d D . .
H14 H 0.7404 0.5081 0.5907 0.454 Uiso 1 1 d R . .
N1 N 0.6230(2) 0.8974(2) 0.4248(3) 0.0505(11) Uani 1 1 d . . .
N2 N 0.8751(3) 0.6305(3) 0.0189(3) 0.0592(13) Uani 1 1 d . . .
C1 C 0.8282(4) 0.6306(4) 0.0799(5) 0.0732(18) Uani 1 1 d . . .
H1 H 0.8285 0.5923 0.1200 0.088 Uiso 1 1 calc R . .
C2 C 0.7789(4) 0.6863(4) 0.0851(5) 0.082(2) Uani 1 1 d . . .
H2 H 0.7455 0.6839 0.1268 0.098 Uiso 1 1 calc R . .
C3 C 0.7791(4) 0.7449(4) 0.0291(4) 0.0657(16) Uani 1 1 d . . .
C4 C 0.8284(4) 0.7440(3) -0.0319(4) 0.0703(17) Uani 1 1 d . . .
H4 H 0.8303 0.7823 -0.0713 0.084 Uiso 1 1 calc R . .
C5 C 0.8747(3) 0.6878(3) -0.0357(4) 0.0637(16) Uani 1 1 d . . .
H5 H 0.9076 0.6891 -0.0780 0.076 Uiso 1 1 calc R . .
C6 C 0.7269(5) 0.8059(4) 0.0304(5) 0.102(3) Uani 1 1 d . . .
H6A H 0.6875 0.8037 -0.0267 0.122 Uiso 1 1 calc R . .
H6B H 0.7561 0.8484 0.0266 0.122 Uiso 1 1 calc R . .
C7 C 0.6879(4) 0.8136(4) 0.1127(5) 0.095(2) Uani 1 1 d . . .
H7A H 0.6592 0.7710 0.1179 0.115 Uiso 1 1 calc R . .
H7B H 0.6514 0.8519 0.0993 0.115 Uiso 1 1 calc R . .
C8 C 0.7399(4) 0.8275(4) 0.2069(4) 0.078(2) Uani 1 1 d . . .
H8A H 0.7769 0.8629 0.1981 0.094 Uiso 1 1 calc R . .
H8B H 0.7678 0.7847 0.2276 0.094 Uiso 1 1 calc R . .
C9 C 0.7003(3) 0.8518(3) 0.2844(4) 0.0611(16) Uani 1 1 d . . .
C10 C 0.7259(3) 0.9073(3) 0.3436(4) 0.0595(15) Uani 1 1 d . . .
H10 H 0.7703 0.9307 0.3375 0.071 Uiso 1 1 calc R . .
C11 C 0.6867(3) 0.9286(3) 0.4113(4) 0.0571(15) Uani 1 1 d . . .
H11 H 0.7055 0.9665 0.4496 0.069 Uiso 1 1 calc R . .
C12 C 0.5984(3) 0.8425(3) 0.3702(5) 0.0665(17) Uani 1 1 d . . .
H12 H 0.5551 0.8188 0.3798 0.080 Uiso 1 1 calc R . .
C13 C 0.6346(4) 0.8192(3) 0.2993(5) 0.0762(19) Uani 1 1 d . . .
H13A H 0.6145 0.7814 0.2616 0.091 Uiso 1 1 calc R . .
C14 C 0.6089(3) 0.0859(3) 0.5659(4) 0.0515(14) Uani 1 1 d . . .
C15 C 0.6711(3) 0.1377(3) 0.5927(4) 0.0513(14) Uani 1 1 d . . .
C16 C 0.7467(3) 0.1164(3) 0.6172(4) 0.0593(15) Uani 1 1 d . . .
H16 H 0.7580 0.0687 0.6195 0.071 Uiso 1 1 calc R . .
C17 C 0.8052(3) 0.1644(3) 0.6382(4) 0.0620(16) Uani 1 1 d . . .
H17 H 0.8555 0.1487 0.6552 0.074 Uiso 1 1 calc R . .
C18 C 0.7901(4) 0.2348(3) 0.6344(4) 0.0603(16) Uani 1 1 d . . .
C19 C 0.7141(4) 0.2583(3) 0.6089(4) 0.0639(16) Uani 1 1 d . . .
H19 H 0.7032 0.3061 0.6049 0.077 Uiso 1 1 calc R . .
C20 C 0.6556(3) 0.2094(3) 0.5898(4) 0.0592(15) Uani 1 1 d . . .
H20 H 0.6051 0.2247 0.5749 0.071 Uiso 1 1 calc R . .
C21 C 0.9213(4) 0.2664(4) 0.6731(5) 0.085(2) Uani 1 1 d . . .
H21A H 0.9338 0.2379 0.6226 0.102 Uiso 1 1 calc R . .
H21B H 0.9317 0.2393 0.7312 0.102 Uiso 1 1 calc R . .
C22 C 0.9683(5) 0.3334(4) 0.6848(5) 0.104(3) Uani 1 1 d . . .
H22A H 1.0221 0.3216 0.7032 0.124 Uiso 1 1 calc R . .
H22B H 0.9547 0.3617 0.7348 0.124 Uiso 1 1 calc R . .
C23 C 0.9549(5) 0.3774(4) 0.5906(6) 0.104(3) Uani 1 1 d . . .
H23A H 0.9006 0.3811 0.5645 0.124 Uiso 1 1 calc R . .
H23B H 0.9754 0.4244 0.6034 0.124 Uiso 1 1 calc R . .
C24 C 0.9885(4) 0.3761(5) 0.4427(5) 0.083(2) Uani 1 1 d . . .
C25 C 1.0326(5) 0.3449(5) 0.3873(6) 0.108(3) Uani 1 1 d . . .
H25 H 1.0605 0.3047 0.4084 0.129 Uiso 1 1 calc R . .
C26 C 1.0358(4) 0.3728(4) 0.3010(6) 0.093(2) Uani 1 1 d . . .
H26 H 1.0680 0.3525 0.2654 0.112 Uiso 1 1 calc R . .
C27 C 0.9926(3) 0.4301(3) 0.2656(4) 0.0610(16) Uani 1 1 d . . .
C28 C 0.9452(4) 0.4593(3) 0.3189(4) 0.0706(18) Uani 1 1 d . . .
H28 H 0.9136 0.4966 0.2947 0.085 Uiso 1 1 calc R . .
C29 C 0.9442(5) 0.4333(4) 0.4095(5) 0.085(2) Uani 1 1 d . . .
H29 H 0.9139 0.4546 0.4469 0.102 Uiso 1 1 calc R . .
C30 C 0.9953(4) 0.4575(3) 0.1695(4) 0.0610(16) Uani 1 1 d . . .
C31 C 0.4866(4) 0.0679(3) 0.3333(4) 0.0605(16) Uani 1 1 d . . .
C32 C 0.5028(4) 0.0841(3) 0.2387(4) 0.0594(15) Uani 1 1 d . . .
C33 C 0.5544(3) 0.0442(3) 0.2010(4) 0.0628(16) Uani 1 1 d . . .
H33 H 0.5799 0.0073 0.2361 0.075 Uiso 1 1 calc R . .
C34 C 0.5684(4) 0.0585(3) 0.1123(4) 0.0666(17) Uani 1 1 d . . .
H34 H 0.6033 0.0317 0.0877 0.080 Uiso 1 1 calc R . .
C35 C 0.5294(4) 0.1135(4) 0.0601(4) 0.0656(17) Uani 1 1 d . . .
C36 C 0.4797(4) 0.1532(4) 0.0980(5) 0.084(2) Uani 1 1 d . . .
H36 H 0.4549 0.1909 0.0639 0.100 Uiso 1 1 calc R . .
C37 C 0.4659(4) 0.1381(4) 0.1851(5) 0.080(2) Uani 1 1 d . . .
H37 H 0.4307 0.1650 0.2090 0.096 Uiso 1 1 calc R . .
C38 C 0.5825(4) 0.0913(4) -0.0783(5) 0.0780(19) Uani 1 1 d . . .
H38A H 0.5665 0.0426 -0.0813 0.094 Uiso 1 1 calc R . .
H38B H 0.6357 0.0938 -0.0463 0.094 Uiso 1 1 calc R . .
C39 C 0.5726(4) 0.1215(4) -0.1759(4) 0.0750(19) Uani 1 1 d . . .
H39A H 0.5185 0.1236 -0.2037 0.090 Uiso 1 1 calc R . .
H39B H 0.5965 0.0904 -0.2145 0.090 Uiso 1 1 calc R . .
C40 C 0.6065(4) 0.1942(4) -0.1781(4) 0.0767(19) Uani 1 1 d . . .
H40A H 0.5913 0.2148 -0.2406 0.092 Uiso 1 1 calc R . .
H40B H 0.5894 0.2247 -0.1326 0.092 Uiso 1 1 calc R . .
C41 C 0.7308(3) 0.2440(3) -0.1379(4) 0.0570(15) Uani 1 1 d . . .
C42 C 0.8090(4) 0.2319(3) -0.1154(4) 0.0653(16) Uani 1 1 d . . .
H42 H 0.8275 0.1862 -0.1149 0.078 Uiso 1 1 calc R . .
C43 C 0.8595(3) 0.2870(3) -0.0941(4) 0.0548(14) Uani 1 1 d . . .
H43 H 0.9117 0.2778 -0.0798 0.066 Uiso 1 1 calc R . .
C44 C 0.8346(3) 0.3552(3) -0.0933(4) 0.0532(14) Uani 1 1 d . . .
C45 C 0.7561(3) 0.3667(3) -0.1164(4) 0.0608(15) Uani 1 1 d . . .
H45 H 0.7377 0.4124 -0.1162 0.073 Uiso 1 1 calc R . .
C46 C 0.7046(3) 0.3121(4) -0.1396(4) 0.0655(17) Uani 1 1 d . . .
H46 H 0.6525 0.3213 -0.1563 0.079 Uiso 1 1 calc R . .
C47 C 0.8883(4) 0.4138(3) -0.0632(4) 0.0584(15) Uani 1 1 d . . .
C48 C 0.7278(9) 0.5321(9) 0.2999(10) 0.274(14) Uani 1 1 d D . .
H48A H 0.7625 0.4940 0.3197 0.410 Uiso 1 1 calc R . .
H48B H 0.7023 0.5250 0.2354 0.410 Uiso 1 1 calc R . .
H48C H 0.6907 0.5340 0.3396 0.410 Uiso 1 1 calc R . .
C49 C 0.8106(11) 0.4558(8) 0.6937(8) 0.251(10) Uani 1 1 d D . .
H49A H 0.8346 0.4113 0.6879 0.376 Uiso 1 1 calc R . .
H49B H 0.7685 0.4493 0.7250 0.376 Uiso 1 1 calc R . .
H49C H 0.8471 0.4873 0.7299 0.376 Uiso 1 1 calc R . .

loop_
_atom_site_aniso_label
_atom_site_aniso_U_11
_atom_site_aniso_U_22
_atom_site_aniso_U_33
_atom_site_aniso_U_23
_atom_site_aniso_U_13
_atom_site_aniso_U_12
Co1 0.0498(5) 0.0618(5) 0.0496(5) -0.0053(4) 0.0150(4) -0.0013(4)
Co2 0.0546(5) 0.0572(5) 0.0590(5) -0.0025(4) 0.0122(4) 0.0109(4)
O1 0.049(2) 0.068(3) 0.060(2) -0.007(2) 0.0153(19) -0.004(2)
O2 0.054(2) 0.066(3) 0.056(2) -0.007(2) 0.0111(19) -0.002(2)
O3 0.072(3) 0.080(3) 0.074(3) 0.006(2) 0.012(2) -0.025(3)
O4 0.114(4) 0.130(5) 0.084(4) 0.023(3) 0.028(3) -0.024(4)
O5 0.079(3) 0.074(3) 0.058(3) 0.004(2) 0.014(2) 0.014(3)
O6 0.079(3) 0.083(3) 0.066(3) 0.001(2) 0.022(2) 0.013(2)
O7 0.075(3) 0.083(3) 0.058(3) 0.000(2) 0.023(2) 0.004(2)
O8 0.077(3) 0.069(3) 0.054(2) 0.008(2) 0.013(2) -0.002(2)
O9 0.098(4) 0.108(4) 0.061(3) 0.017(3) 0.034(3) 0.009(3)
O10 0.065(3) 0.085(3) 0.078(3) -0.003(2) 0.019(2) -0.014(2)
O11 0.071(3) 0.061(3) 0.082(3) -0.008(2) 0.010(2) 0.007(2)
O12 0.056(3) 0.076(3) 0.094(3) -0.008(3) 0.011(2) -0.004(2)
O13 0.60(3) 0.41(2) 0.127(9) -0.074(13) 0.147(13) 0.10(2)
O14 0.186(9) 0.174(9) 0.59(2) -0.211(13) 0.167(12) -0.074(7)
N1 0.048(3) 0.050(3) 0.055(3) -0.004(2) 0.012(2) 0.000(2)
N2 0.053(3) 0.061(3) 0.063(3) -0.014(3) 0.011(2) 0.006(2)
C1 0.086(5) 0.071(4) 0.068(4) -0.001(3) 0.029(4) 0.017(4)
C2 0.080(5) 0.099(6) 0.076(5) -0.022(4) 0.034(4) 0.013(4)
C3 0.073(4) 0.066(4) 0.057(4) -0.004(3) 0.010(3) 0.016(3)
C4 0.079(5) 0.068(4) 0.063(4) -0.008(3) 0.014(4) 0.006(4)
C5 0.062(4) 0.054(4) 0.079(4) -0.006(3) 0.023(3) -0.002(3)
C6 0.123(6) 0.110(6) 0.074(5) -0.011(4) 0.021(5) 0.056(5)
C7 0.096(6) 0.120(6) 0.068(5) -0.022(4) 0.010(4) 0.045(5)
C8 0.069(4) 0.095(5) 0.076(5) -0.018(4) 0.026(4) 0.015(4)
C9 0.061(4) 0.066(4) 0.058(4) -0.001(3) 0.016(3) 0.014(3)
C10 0.053(4) 0.067(4) 0.060(4) -0.005(3) 0.015(3) -0.003(3)
C11 0.057(4) 0.061(4) 0.056(4) -0.009(3) 0.017(3) -0.005(3)
C12 0.054(4) 0.065(4) 0.084(5) -0.010(4) 0.023(3) -0.011(3)
C13 0.081(5) 0.069(4) 0.084(5) -0.027(4) 0.030(4) -0.007(4)
C14 0.055(4) 0.066(4) 0.037(3) -0.005(3) 0.017(3) -0.005(3)
C15 0.052(4) 0.063(4) 0.044(3) -0.004(3) 0.020(3) -0.002(3)
C16 0.059(4) 0.065(4) 0.056(4) 0.000(3) 0.015(3) -0.003(3)
C17 0.051(4) 0.076(5) 0.061(4) 0.002(3) 0.015(3) -0.008(3)
C18 0.063(4) 0.072(4) 0.048(3) -0.007(3) 0.017(3) -0.017(4)
C19 0.081(5) 0.053(4) 0.060(4) 0.000(3) 0.021(3) -0.005(3)
C20 0.057(4) 0.071(4) 0.052(4) -0.007(3) 0.017(3) -0.002(3)
C21 0.075(5) 0.109(6) 0.070(4) 0.007(4) 0.012(4) -0.029(4)
C22 0.108(6) 0.145(8) 0.057(4) -0.003(5) 0.015(4) -0.064(6)
C23 0.116(7) 0.102(6) 0.097(6) -0.018(5) 0.031(5) -0.056(5)
C24 0.082(5) 0.103(6) 0.059(4) 0.022(4) 0.003(4) -0.028(5)
C25 0.083(6) 0.142(8) 0.096(6) 0.046(6) 0.013(5) 0.008(5)
C26 0.070(5) 0.117(6) 0.096(6) 0.045(5) 0.024(4) 0.021(5)
C27 0.054(4) 0.073(4) 0.057(4) 0.004(3) 0.014(3) -0.009(3)
C28 0.092(5) 0.062(4) 0.061(4) 0.001(3) 0.022(4) -0.007(4)
C29 0.102(6) 0.087(5) 0.073(5) -0.008(4) 0.036(4) -0.032(5)
C30 0.068(4) 0.057(4) 0.057(4) -0.005(3) 0.010(3) -0.005(3)
C31 0.064(4) 0.065(4) 0.051(4) -0.001(3) 0.007(3) -0.012(3)
C32 0.065(4) 0.064(4) 0.050(3) 0.000(3) 0.013(3) -0.006(3)
C33 0.063(4) 0.070(4) 0.057(4) 0.011(3) 0.014(3) 0.002(3)
C34 0.066(4) 0.079(5) 0.061(4) -0.004(3) 0.027(3) 0.003(3)
C35 0.073(4) 0.080(5) 0.046(4) 0.005(3) 0.016(3) -0.006(4)
C36 0.100(6) 0.096(5) 0.060(4) 0.020(4) 0.028(4) 0.019(4)
C37 0.093(5) 0.088(5) 0.063(4) 0.018(4) 0.029(4) 0.029(4)
C38 0.082(5) 0.089(5) 0.069(4) -0.007(4) 0.028(4) -0.018(4)
C39 0.079(5) 0.100(5) 0.048(4) -0.003(4) 0.018(3) -0.027(4)
C40 0.079(5) 0.098(5) 0.054(4) 0.011(4) 0.015(3) -0.010(4)
C41 0.062(4) 0.069(4) 0.043(3) 0.004(3) 0.018(3) -0.008(3)
C42 0.072(4) 0.061(4) 0.062(4) 0.007(3) 0.014(3) 0.010(3)
C43 0.051(3) 0.067(4) 0.047(3) 0.001(3) 0.011(3) 0.002(3)
C44 0.058(4) 0.062(4) 0.040(3) 0.001(3) 0.013(3) 0.007(3)
C45 0.062(4) 0.058(4) 0.062(4) 0.004(3) 0.011(3) 0.004(3)
C46 0.050(4) 0.084(5) 0.065(4) 0.009(4) 0.015(3) 0.006(3)
C47 0.061(4) 0.066(4) 0.047(3) 0.002(3) 0.009(3) 0.001(3)
C48 0.32(2) 0.40(3) 0.081(8) -0.027(15) -0.003(11) 0.26(2)
C49 0.42(3) 0.192(14) 0.105(9) 0.046(9) -0.031(12) 0.107(15)

loop_
_atom_type_symbol
_atom_type_description
_atom_type_scat_dispersion_real
_atom_type_scat_dispersion_imag
_atom_type_scat_source
C C 0.0033 0.0016 'International Tables Vol C Tables 4.2.6.8 and 6.1.1.4'
H H 0.0000 0.0000 'International Tables Vol C Tables 4.2.6.8 and 6.1.1.4'
N N 0.0061 0.0033 'International Tables Vol C Tables 4.2.6.8 and 6.1.1.4'
O O 0.0106 0.0060 'International Tables Vol C Tables 4.2.6.8 and 6.1.1.4'
Co Co 0.3494 0.9721 'International Tables Vol C Tables 4.2.6.8 and 6.1.1.4'

loop_
_geom_angle_atom_site_label_1
_geom_angle_atom_site_label_2
_geom_angle_atom_site_label_3
_geom_angle
_geom_angle_site_symmetry_1
_geom_angle_site_symmetry_3
_geom_angle_publ_flag
O2 Co1 O1 161.80(16) 3_656 . ?
O2 Co1 O7 95.23(16) 3_656 . ?
O1 Co1 O7 93.32(17) . . ?
O2 Co1 N1 96.50(17) 3_656 3_666 ?
O1 Co1 N1 95.03(16) . 3_666 ?
O7 Co1 N1 112.43(17) . 3_666 ?
O2 Co1 O8 83.11(15) 3_656 3_656 ?
O1 Co1 O8 84.14(15) . 3_656 ?
O7 Co1 O8 163.49(16) . 3_656 ?
N1 Co1 O8 84.06(16) 3_666 3_656 ?
O2 Co1 O8 86.64(15) 3_656 . ?
O1 Co1 O8 84.08(14) . . ?
O7 Co1 O8 58.89(16) . . ?
N1 Co1 O8 171.11(16) 3_666 . ?
O8 Co1 O8 104.60(12) 3_656 . ?
O2 Co1 Co1 81.68(12) 3_656 3_656 ?
O1 Co1 Co1 80.34(12) . 3_656 ?
O7 Co1 Co1 109.39(13) . 3_656 ?
N1 Co1 Co1 138.12(13) 3_666 3_656 ?
O8 Co1 Co1 54.10(11) 3_656 3_656 ?
O8 Co1 Co1 50.50(10) . 3_656 ?
O11 Co2 O5 91.10(18) . . ?
O11 Co2 O6 89.10(18) . 3_765 ?
O5 Co2 O6 166.35(17) . 3_765 ?
O11 Co2 O12 165.55(17) . 3_765 ?
O5 Co2 O12 90.20(18) . 3_765 ?
O6 Co2 O12 86.28(18) 3_765 3_765 ?
O11 Co2 N2 101.13(18) . . ?
O5 Co2 N2 97.62(19) . . ?
O6 Co2 N2 95.73(19) 3_765 . ?
O12 Co2 N2 92.95(18) 3_765 . ?
O11 Co2 Co2 91.71(13) . 3_765 ?
O5 Co2 Co2 84.20(13) . 3_765 ?
O6 Co2 Co2 82.15(13) 3_765 3_765 ?
O12 Co2 Co2 74.11(13) 3_765 3_765 ?
N2 Co2 Co2 166.97(14) . 3_765 ?
C14 O1 Co1 126.9(4) . . ?
C14 O2 Co1 125.8(4) . 3_656 ?
C18 O3 C21 117.7(5) . . ?
C24 O4 C23 117.5(7) . . ?
C30 O5 Co2 123.4(4) . . ?
C30 O6 Co2 125.2(4) . 3_765 ?
C31 O7 Co1 97.8(4) . . ?
C31 O8 Co1 157.7(4) . 3_656 ?
C31 O8 Co1 82.3(4) . . ?
Co1 O8 Co1 75.40(12) 3_656 . ?
C35 O9 C38 119.5(5) . . ?
C41 O10 C40 118.0(5) . . ?
C47 O11 Co2 115.0(4) . . ?
C47 O12 Co2 135.1(4) . 3_765 ?
C48 O13 H13 106.5 . . ?
C49 O14 H14 111.6 . . ?
C12 N1 C11 117.0(5) . . ?
C12 N1 Co1 121.0(4) . 3_666 ?
C11 N1 Co1 121.0(4) . 3_666 ?
C1 N2 C5 117.2(5) . . ?
C1 N2 Co2 121.8(4) . . ?
C5 N2 Co2 121.0(4) . . ?
N2 C1 C2 121.8(6) . . ?
N2 C1 H1 119.1 . . ?
C2 C1 H1 119.1 . . ?
C3 C2 C1 120.6(6) . . ?
C3 C2 H2 119.7 . . ?
C1 C2 H2 119.7 . . ?
C4 C3 C2 116.5(6) . . ?
C4 C3 C6 120.2(6) . . ?
C2 C3 C6 123.2(6) . . ?
C5 C4 C3 120.8(6) . . ?
C5 C4 H4 119.6 . . ?
C3 C4 H4 119.6 . . ?
N2 C5 C4 123.1(6) . . ?
N2 C5 H5 118.5 . . ?
C4 C5 H5 118.5 . . ?
C3 C6 C7 118.5(7) . . ?
C3 C6 H6A 107.7 . . ?
C7 C6 H6A 107.7 . . ?
C3 C6 H6B 107.7 . . ?
C7 C6 H6B 107.7 . . ?
H6A C6 H6B 107.1 . . ?
C6 C7 C8 115.5(6) . . ?
C6 C7 H7A 108.4 . . ?
C8 C7 H7A 108.4 . . ?
C6 C7 H7B 108.4 . . ?
C8 C7 H7B 108.4 . . ?
H7A C7 H7B 107.5 . . ?
C7 C8 C9 115.2(5) . . ?
C7 C8 H8A 108.5 . . ?
C9 C8 H8A 108.5 . . ?
C7 C8 H8B 108.5 . . ?
C9 C8 H8B 108.5 . . ?
H8A C8 H8B 107.5 . . ?
C10 C9 C13 115.7(5) . . ?
C10 C9 C8 123.2(6) . . ?
C13 C9 C8 121.1(6) . . ?
C11 C10 C9 121.0(6) . . ?
C11 C10 H10 119.5 . . ?
C9 C10 H10 119.5 . . ?
N1 C11 C10 123.1(5) . . ?
N1 C11 H11 118.5 . . ?
C10 C11 H11 118.5 . . ?
N1 C12 C13 122.7(6) . . ?
N1 C12 H12 118.7 . . ?
C13 C12 H12 118.7 . . ?
C9 C13 C12 120.5(6) . . ?
C9 C13 H13A 119.7 . . ?
C12 C13 H13A 119.7 . . ?
O2 C14 O1 124.5(5) . . ?
O2 C14 C15 118.0(5) . . ?
O1 C14 C15 117.4(5) . . ?
C16 C15 C20 118.2(5) . . ?
C16 C15 C14 121.0(5) . . ?
C20 C15 C14 120.7(5) . . ?
C17 C16 C15 121.4(6) . . ?
C17 C16 H16 119.3 . . ?
C15 C16 H16 119.3 . . ?
C18 C17 C16 120.4(6) . . ?
C18 C17 H17 119.8 . . ?
C16 C17 H17 119.8 . . ?
O3 C18 C17 125.4(6) . . ?
O3 C18 C19 114.9(6) . . ?
C17 C18 C19 119.7(6) . . ?
C20 C19 C18 119.3(6) . . ?
C20 C19 H19 120.4 . . ?
C18 C19 H19 120.4 . . ?
C19 C20 C15 121.0(6) . . ?
C19 C20 H20 119.5 . . ?
C15 C20 H20 119.5 . . ?
O3 C21 C22 107.0(6) . . ?
O3 C21 H21A 110.3 . . ?
C22 C21 H21A 110.3 . . ?
O3 C21 H21B 110.3 . . ?
C22 C21 H21B 110.3 . . ?
H21A C21 H21B 108.6 . . ?
C21 C22 C23 111.5(6) . . ?
C21 C22 H22A 109.3 . . ?
C23 C22 H22A 109.3 . . ?
C21 C22 H22B 109.3 . . ?
C23 C22 H22B 109.3 . . ?
H22A C22 H22B 108.0 . . ?
O4 C23 C22 108.6(7) . . ?
O4 C23 H23A 110.0 . . ?
C22 C23 H23A 110.0 . . ?
O4 C23 H23B 110.0 . . ?
C22 C23 H23B 110.0 . . ?
H23A C23 H23B 108.4 . . ?
O4 C24 C25 114.8(8) . . ?
O4 C24 C29 125.1(8) . . ?
C25 C24 C29 120.0(7) . . ?
C26 C25 C24 120.0(8) . . ?
C26 C25 H25 120.0 . . ?
C24 C25 H25 120.0 . . ?
C25 C26 C27 121.7(8) . . ?
C25 C26 H26 119.2 . . ?
C27 C26 H26 119.2 . . ?
C28 C27 C26 118.5(6) . . ?
C28 C27 C30 121.2(6) . . ?
C26 C27 C30 120.2(6) . . ?
C27 C28 C29 120.4(7) . . ?
C27 C28 H28 119.8 . . ?
C29 C28 H28 119.8 . . ?
C24 C29 C28 119.3(7) . . ?
C24 C29 H29 120.4 . . ?
C28 C29 H29 120.4 . . ?
O5 C30 O6 124.9(6) . . ?
O5 C30 C27 118.3(6) . . ?
O6 C30 C27 116.8(6) . . ?
O8 C31 O7 121.0(6) . . ?
O8 C31 C32 120.1(6) . . ?
O7 C31 C32 118.9(6) . . ?
C37 C32 C33 118.1(6) . . ?
C37 C32 C31 120.9(6) . . ?
C33 C32 C31 121.0(6) . . ?
C34 C33 C32 121.0(6) . . ?
C34 C33 H33 119.5 . . ?
C32 C33 H33 119.5 . . ?
C33 C34 C35 119.1(6) . . ?
C33 C34 H34 120.5 . . ?
C35 C34 H34 120.5 . . ?
C36 C35 O9 114.8(6) . . ?
C36 C35 C34 119.7(6) . . ?
O9 C35 C34 125.5(6) . . ?
C37 C36 C35 120.5(7) . . ?
C37 C36 H36 119.7 . . ?
C35 C36 H36 119.7 . . ?
C36 C37 C32 121.6(6) . . ?
C36 C37 H37 119.2 . . ?
C32 C37 H37 119.2 . . ?
O9 C38 C39 106.6(6) . . ?
O9 C38 H38A 110.4 . . ?
C39 C38 H38A 110.4 . . ?
O9 C38 H38B 110.4 . . ?
C39 C38 H38B 110.4 . . ?
H38A C38 H38B 108.6 . . ?
C38 C39 C40 113.5(5) . . ?
C38 C39 H39A 108.9 . . ?
C40 C39 H39A 108.9 . . ?
C38 C39 H39B 108.9 . . ?
C40 C39 H39B 108.9 . . ?
H39A C39 H39B 107.7 . . ?
O10 C40 C39 106.0(6) . . ?
O10 C40 H40A 110.5 . . ?
C39 C40 H40A 110.5 . . ?
O10 C40 H40B 110.5 . . ?
C39 C40 H40B 110.5 . . ?
H40A C40 H40B 108.7 . . ?
O10 C41 C46 125.8(6) . . ?
O10 C41 C42 115.3(6) . . ?
C46 C41 C42 118.9(6) . . ?
C43 C42 C41 120.6(6) . . ?
C43 C42 H42 119.7 . . ?
C41 C42 H42 119.7 . . ?
C44 C43 C42 121.6(6) . . ?
C44 C43 H43 119.2 . . ?
C42 C43 H43 119.2 . . ?
C43 C44 C45 117.3(6) . . ?
C43 C44 C47 121.5(5) . . ?
C45 C44 C47 121.1(6) . . ?
C46 C45 C44 122.0(6) . . ?
C46 C45 H45 119.0 . . ?
C44 C45 H45 119.0 . . ?
C41 C46 C45 119.7(6) . . ?
C41 C46 H46 120.1 . . ?
C45 C46 H46 120.1 . . ?
O11 C47 O12 123.8(6) . . ?
O11 C47 C44 119.5(6) . . ?
O12 C47 C44 116.7(6) . . ?
O13 C48 H48A 109.5 . . ?
O13 C48 H48B 109.5 . . ?
H48A C48 H48B 109.5 . . ?
O13 C48 H48C 109.5 . . ?
H48A C48 H48C 109.5 . . ?
H48B C48 H48C 109.5 . . ?
O14 C49 H49A 109.5 . . ?
O14 C49 H49B 109.5 . . ?
H49A C49 H49B 109.5 . . ?
O14 C49 H49C 109.5 . . ?
H49A C49 H49C 109.5 . . ?
H49B C49 H49C 109.5 . . ?

loop_
_geom_bond_atom_site_label_1
_geom_bond_atom_site_label_2
_geom_bond_distance
_geom_bond_site_symmetry_2
_geom_bond_publ_flag
Co1 O2 2.007(4) 3_656 ?
Co1 O1 2.014(4) . ?
Co1 O7 2.046(4) . ?
Co1 N1 2.072(4) 3_666 ?
Co1 O8 2.290(4) 3_656 ?
Co1 O8 2.404(4) . ?
Co1 Co1 2.8717(16) 3_656 ?
Co2 O11 2.020(4) . ?
Co2 O5 2.024(4) . ?
Co2 O6 2.032(4) 3_765 ?
Co2 O12 2.051(4) 3_765 ?
Co2 N2 2.052(5) . ?
Co2 Co2 2.7122(15) 3_765 ?
O1 C14 1.270(6) . ?
O2 C14 1.267(7) . ?
O2 Co1 2.007(4) 3_656 ?
O3 C18 1.360(7) . ?
O3 C21 1.415(8) . ?
O4 C24 1.363(8) . ?
O4 C23 1.364(9) . ?
O5 C30 1.251(7) . ?
O6 C30 1.264(7) . ?
O6 Co2 2.032(4) 3_765 ?
O7 C31 1.284(7) . ?
O8 C31 1.255(7) . ?
O8 Co1 2.290(4) 3_656 ?
O9 C35 1.366(7) . ?
O9 C38 1.429(7) . ?
O10 C41 1.359(7) . ?
O10 C40 1.413(7) . ?
O11 C47 1.253(7) . ?
O12 C47 1.256(7) . ?
O12 Co2 2.051(4) 3_765 ?
O13 C48 1.482(10) . ?
O13 H13 0.8200 . ?
O14 C49 1.552(9) . ?
O14 H14 0.8200 . ?
N1 C12 1.330(7) . ?
N1 C11 1.332(7) . ?
N1 Co1 2.072(4) 3_666 ?
N2 C1 1.332(7) . ?
N2 C5 1.345(7) . ?
C1 C2 1.391(9) . ?
C1 H1 0.9300 . ?
C2 C3 1.378(9) . ?
C2 H2 0.9300 . ?
C3 C4 1.366(8) . ?
C3 C6 1.492(9) . ?
C4 C5 1.361(8) . ?
C4 H4 0.9300 . ?
C5 H5 0.9300 . ?
C6 C7 1.501(9) . ?
C6 H6A 0.9700 . ?
C6 H6B 0.9700 . ?
C7 C8 1.506(9) . ?
C7 H7A 0.9700 . ?
C7 H7B 0.9700 . ?
C8 C9 1.511(8) . ?
C8 H8A 0.9700 . ?
C8 H8B 0.9700 . ?
C9 C10 1.377(8) . ?
C9 C13 1.383(8) . ?
C10 C11 1.373(7) . ?
C10 H10 0.9300 . ?
C11 H11 0.9300 . ?
C12 C13 1.389(8) . ?
C12 H12 0.9300 . ?
C13 H13A 0.9300 . ?
C14 C15 1.479(8) . ?
C15 C16 1.385(7) . ?
C15 C20 1.392(8) . ?
C16 C17 1.375(8) . ?
C16 H16 0.9300 . ?
C17 C18 1.367(8) . ?
C17 H17 0.9300 . ?
C18 C19 1.407(8) . ?
C19 C20 1.385(8) . ?
C19 H19 0.9300 . ?
C20 H20 0.9300 . ?
C21 C22 1.519(9) . ?
C21 H21A 0.9700 . ?
C21 H21B 0.9700 . ?
C22 C23 1.571(10) . ?
C22 H22A 0.9700 . ?
C22 H22B 0.9700 . ?
C23 H23A 0.9700 . ?
C23 H23B 0.9700 . ?
C24 C25 1.366(11) . ?
C24 C29 1.375(10) . ?
C25 C26 1.365(10) . ?
C25 H25 0.9300 . ?
C26 C27 1.373(9) . ?
C26 H26 0.9300 . ?
C27 C28 1.372(8) . ?
C27 C30 1.491(8) . ?
C28 C29 1.402(9) . ?
C28 H28 0.9300 . ?
C29 H29 0.9300 . ?
C31 C32 1.484(8) . ?
C32 C37 1.371(8) . ?
C32 C33 1.387(8) . ?
C33 C34 1.380(8) . ?
C33 H33 0.9300 . ?
C34 C35 1.391(8) . ?
C34 H34 0.9300 . ?
C35 C36 1.363(9) . ?
C36 C37 1.360(8) . ?
C36 H36 0.9300 . ?
C37 H37 0.9300 . ?
C38 C39 1.497(8) . ?
C38 H38A 0.9700 . ?
C38 H38B 0.9700 . ?
C39 C40 1.513(9) . ?
C39 H39A 0.9700 . ?
C39 H39B 0.9700 . ?
C40 H40A 0.9700 . ?
C40 H40B 0.9700 . ?
C41 C46 1.377(8) . ?
C41 C42 1.390(8) . ?
C42 C43 1.376(8) . ?
C42 H42 0.9300 . ?
C43 C44 1.375(8) . ?
C43 H43 0.9300 . ?
C44 C45 1.391(8) . ?
C44 C47 1.478(8) . ?
C45 C46 1.384(8) . ?
C45 H45 0.9300 . ?
C46 H46 0.9300 . ?
C48 H48A 0.9600 . ?
C48 H48B 0.9600 . ?
C48 H48C 0.9600 . ?
C49 H49A 0.9600 . ?
C49 H49B 0.9600 . ?
C49 H49C 0.9600 . ?

loop_
_geom_torsion_atom_site_label_1
_geom_torsion_atom_site_label_2
_geom_torsion_atom_site_label_3
_geom_torsion_atom_site_label_4
_geom_torsion
_geom_torsion_site_symmetry_1
_geom_torsion_site_symmetry_2
_geom_torsion_site_symmetry_3
_geom_torsion_site_symmetry_4
_geom_torsion_publ_flag
O2 Co1 O1 C14 16.8(8) 3_656 . . . ?
O7 Co1 O1 C14 -101.1(4) . . . . ?
N1 Co1 O1 C14 146.0(4) 3_666 . . . ?
O8 Co1 O1 C14 62.5(4) 3_656 . . . ?
O8 Co1 O1 C14 -42.9(4) . . . . ?
Co1 Co1 O1 C14 8.0(4) 3_656 . . . ?
O11 Co2 O5 C30 89.9(5) . . . . ?
O6 Co2 O5 C30 -0.8(11) 3_765 . . . ?
O12 Co2 O5 C30 -75.7(5) 3_765 . . . ?
N2 Co2 O5 C30 -168.7(5) . . . . ?
Co2 Co2 O5 C30 -1.7(5) 3_765 . . . ?
O2 Co1 O7 C31 -83.6(4) 3_656 . . . ?
O1 Co1 O7 C31 80.3(4) . . . . ?
N1 Co1 O7 C31 177.1(3) 3_666 . . . ?
O8 Co1 O7 C31 -0.3(8) 3_656 . . . ?
O8 Co1 O7 C31 -0.8(3) . . . . ?
Co1 Co1 O7 C31 -0.6(4) 3_656 . . . ?
O2 Co1 O8 C31 98.9(3) 3_656 . . . ?
O1 Co1 O8 C31 -96.7(3) . . . . ?
O7 Co1 O8 C31 0.8(3) . . . . ?
O8 Co1 O8 C31 -179.1(4) 3_656 . . . ?
Co1 Co1 O8 C31 -179.1(4) 3_656 . . . ?
O2 Co1 O8 Co1 -81.98(14) 3_656 . . 3_656 ?
O1 Co1 O8 Co1 82.35(14) . . . 3_656 ?
O7 Co1 O8 Co1 179.9(2) . . . 3_656 ?
O8 Co1 O8 Co1 0.0 3_656 . . 3_656 ?
O5 Co2 O11 C47 -79.3(4) . . . . ?
O6 Co2 O11 C47 87.0(4) 3_765 . . . ?
O12 Co2 O11 C47 15.8(10) 3_765 . . . ?
N2 Co2 O11 C47 -177.3(4) . . . . ?
Co2 Co2 O11 C47 4.9(4) 3_765 . . . ?
O11 Co2 N2 C1 66.7(5) . . . . ?
O5 Co2 N2 C1 -25.9(5) . . . . ?
O6 Co2 N2 C1 156.9(5) 3_765 . . . ?
O12 Co2 N2 C1 -116.5(5) 3_765 . . . ?
Co2 Co2 N2 C1 -123.2(7) 3_765 . . . ?
O11 Co2 N2 C5 -111.0(4) . . . . ?
O5 Co2 N2 C5 156.4(4) . . . . ?
O6 Co2 N2 C5 -20.8(5) 3_765 . . . ?
O12 Co2 N2 C5 65.8(5) 3_765 . . . ?
Co2 Co2 N2 C5 59.2(9) 3_765 . . . ?
C5 N2 C1 C2 2.1(9) . . . . ?
Co2 N2 C1 C2 -175.6(5) . . . . ?
N2 C1 C2 C3 -2.4(11) . . . . ?
C1 C2 C3 C4 1.4(10) . . . . ?
C1 C2 C3 C6 179.1(7) . . . . ?
C2 C3 C4 C5 -0.3(10) . . . . ?
C6 C3 C4 C5 -178.1(6) . . . . ?
C1 N2 C5 C4 -1.0(9) . . . . ?
Co2 N2 C5 C4 176.8(5) . . . . ?
C3 C4 C5 N2 0.1(10) . . . . ?
C4 C3 C6 C7 -165.3(7) . . . . ?
C2 C3 C6 C7 17.2(11) . . . . ?
C3 C6 C7 C8 65.3(10) . . . . ?
C6 C7 C8 C9 166.4(6) . . . . ?
C7 C8 C9 C10 -134.1(7) . . . . ?
C7 C8 C9 C13 45.1(9) . . . . ?
C13 C9 C10 C11 -1.1(9) . . . . ?
C8 C9 C10 C11 178.2(6) . . . . ?
C12 N1 C11 C10 1.2(8) . . . . ?
Co1 N1 C11 C10 -167.1(4) 3_666 . . . ?
C9 C10 C11 N1 0.5(9) . . . . ?
C11 N1 C12 C13 -2.3(9) . . . . ?
Co1 N1 C12 C13 165.9(5) 3_666 . . . ?
C10 C9 C13 C12 0.0(9) . . . . ?
C8 C9 C13 C12 -179.3(6) . . . . ?
N1 C12 C13 C9 1.8(10) . . . . ?
Co1 O2 C14 O1 7.2(7) 3_656 . . . ?
Co1 O2 C14 C15 -172.3(3) 3_656 . . . ?
Co1 O1 C14 O2 -11.6(8) . . . . ?
Co1 O1 C14 C15 167.8(3) . . . . ?
O2 C14 C15 C16 -6.3(7) . . . . ?
O1 C14 C15 C16 174.2(5) . . . . ?
O2 C14 C15 C20 170.9(5) . . . . ?
O1 C14 C15 C20 -8.6(7) . . . . ?
C20 C15 C16 C17 -0.1(8) . . . . ?
C14 C15 C16 C17 177.1(5) . . . . ?
C15 C16 C17 C18 -0.7(9) . . . . ?
C21 O3 C18 C17 0.8(8) . . . . ?
C21 O3 C18 C19 -177.4(5) . . . . ?
C16 C17 C18 O3 -178.0(5) . . . . ?
C16 C17 C18 C19 0.1(9) . . . . ?
O3 C18 C19 C20 179.5(5) . . . . ?
C17 C18 C19 C20 1.2(8) . . . . ?
C18 C19 C20 C15 -2.0(8) . . . . ?
C16 C15 C20 C19 1.5(8) . . . . ?
C14 C15 C20 C19 -175.8(5) . . . . ?
C18 O3 C21 C22 178.0(5) . . . . ?
O3 C21 C22 C23 -61.9(8) . . . . ?
C24 O4 C23 C22 -177.3(5) . . . . ?
C21 C22 C23 O4 -73.2(8) . . . . ?
C23 O4 C24 C25 172.7(7) . . . . ?
C23 O4 C24 C29 -9.8(10) . . . . ?
O4 C24 C25 C26 -179.0(7) . . . . ?
C29 C24 C25 C26 3.4(12) . . . . ?
C24 C25 C26 C27 -3.2(13) . . . . ?
C25 C26 C27 C28 -0.2(11) . . . . ?
C25 C26 C27 C30 -177.7(7) . . . . ?
C26 C27 C28 C29 3.3(10) . . . . ?
C30 C27 C28 C29 -179.2(6) . . . . ?
O4 C24 C29 C28 -177.6(6) . . . . ?
C25 C24 C29 C28 -0.3(11) . . . . ?
C27 C28 C29 C24 -3.1(10) . . . . ?
Co2 O5 C30 O6 4.0(9) . . . . ?
Co2 O5 C30 C27 -177.1(4) . . . . ?
Co2 O6 C30 O5 -4.4(9) 3_765 . . . ?
Co2 O6 C30 C27 176.7(4) 3_765 . . . ?
C28 C27 C30 O5 -4.2(9) . . . . ?
C26 C27 C30 O5 173.2(6) . . . . ?
C28 C27 C30 O6 174.8(6) . . . . ?
C26 C27 C30 O6 -7.8(9) . . . . ?
Co1 O8 C31 O7 -3.6(14) 3_656 . . . ?
Co1 O8 C31 O7 -1.2(5) . . . . ?
Co1 O8 C31 C32 177.3(7) 3_656 . . . ?
Co1 O8 C31 C32 179.6(5) . . . . ?
Co1 O7 C31 O8 1.5(6) . . . . ?
Co1 O7 C31 C32 -179.4(4) . . . . ?
O8 C31 C32 C37 179.4(6) . . . . ?
O7 C31 C32 C37 0.2(9) . . . . ?
O8 C31 C32 C33 0.8(9) . . . . ?
O7 C31 C32 C33 -178.4(5) . . . . ?
C37 C32 C33 C34 0.2(9) . . . . ?
C31 C32 C33 C34 178.8(6) . . . . ?
C32 C33 C34 C35 -0.5(9) . . . . ?
C38 O9 C35 C36 -175.6(6) . . . . ?
C38 O9 C35 C34 4.1(10) . . . . ?
C33 C34 C35 C36 1.5(10) . . . . ?
C33 C34 C35 O9 -178.3(6) . . . . ?
O9 C35 C36 C37 177.7(6) . . . . ?
C34 C35 C36 C37 -2.1(11) . . . . ?
C35 C36 C37 C32 1.8(12) . . . . ?
C33 C32 C37 C36 -0.8(10) . . . . ?
C31 C32 C37 C36 -179.4(6) . . . . ?
C35 O9 C38 C39 175.2(5) . . . . ?
O9 C38 C39 C40 68.0(7) . . . . ?
C41 O10 C40 C39 -170.5(5) . . . . ?
C38 C39 C40 O10 69.9(7) . . . . ?
C40 O10 C41 C46 1.6(8) . . . . ?
C40 O10 C41 C42 -179.8(5) . . . . ?
O10 C41 C42 C43 -177.9(5) . . . . ?
C46 C41 C42 C43 0.8(8) . . . . ?
C41 C42 C43 C44 0.6(9) . . . . ?
C42 C43 C44 C45 -1.0(8) . . . . ?
C42 C43 C44 C47 175.2(5) . . . . ?
C43 C44 C45 C46 -0.2(8) . . . . ?
C47 C44 C45 C46 -176.4(5) . . . . ?
O10 C41 C46 C45 176.7(5) . . . . ?
C42 C41 C46 C45 -1.9(8) . . . . ?
C44 C45 C46 C41 1.6(9) . . . . ?
Co2 O11 C47 O12 -5.1(8) . . . . ?
Co2 O11 C47 C44 173.4(4) . . . . ?
Co2 O12 C47 O11 1.6(10) 3_765 . . . ?
Co2 O12 C47 C44 -176.9(4) 3_765 . . . ?
C43 C44 C47 O11 -169.7(5) . . . . ?
C45 C44 C47 O11 6.4(8) . . . . ?
C43 C44 C47 O12 8.9(8) . . . . ?
C45 C44 C47 O12 -175.1(5) . . . . ?
